data_2228210
loop_
_publ_author_name
'Liang, Yan-Shu'
'Mu, Shuai'
'Liu, Ying'
'Liu, Deng-Ke'

_publ_section_title
;
 (<i>R</i>)-[1-(2-Chlorophenyl)-2-methoxy-2-oxoethyl][2-(thiophen-2-yl)ethyl]ammonium
 (+)-camphor-10-sulfonate acetone monosolvate
;
_journal_coeditor_code BH2318
_journal_issue 12
_journal_name_full 'Acta Crystallographica Section E'
_journal_page_first o3117
_journal_paper_doi 10.1107/S160053681004523X
_journal_volume 66
_journal_year 2010
_chemical_formula_iupac 'C15 H17 Cl N O2 S +, C10 H15 O4 S -, C3 H6 O'
_chemical_formula_moiety 'C15 H17 Cl N O2 S +, C10 H15 O4 S -, C3 H6 O'
_chemical_formula_sum 'C28 H38 Cl N O7 S2'
_chemical_formula_weight 600.16
_chemical_melting_point 368
_chemical_name_common
;
(<i>R</i>)-[1-(2-Chlorophenyl)-2-methoxy-2-oxoethyl][2-(thiophen-2-
yl)ethyl]ammonium
(+)-[7,7-dimethyl-2-oxobicyclo[2.2.1]heptan-1-yl]methanesulfonate
acetone monosolvate
;
_chemical_name_systematic
;
(<i>R</i>)-[1-(2-Chlorophenyl)-2-methoxy-2-oxoethyl][2-(thiophen-2-
yl)ethyl]ammonium (+)-camphor-10-sulfonate acetone monosolvate
;
_space_group_IT_number 19
_symmetry_cell_setting orthorhombic
_symmetry_space_group_name_Hall 'P 2ac 2ab'
_symmetry_space_group_name_H-M 'P 21 21 21'
_atom_sites_solution_hydrogens geom
_atom_sites_solution_primary direct
_atom_sites_solution_secondary difmap
_cell_angle_alpha 90.00
_cell_angle_beta 90.00
_cell_angle_gamma 90.00
_cell_formula_units_Z 4
_cell_length_a 12.101(3)
_cell_length_b 14.209(4)
_cell_length_c 18.325(5)
_cell_measurement_reflns_used 4370
_cell_measurement_temperature 294(2)
_cell_measurement_theta_max 23.44
_cell_measurement_theta_min 2.21
_cell_volume 3150.9(15)
_computing_cell_refinement 'SAINT (Bruker, 1997)'
_computing_data_collection 'SMART (Bruker, 1997)'
_computing_data_reduction 'SAINT (Bruker, 1997)'
_computing_molecular_graphics 'SHELXTL (Sheldrick, 2008)'
_computing_publication_material 'SHELXTL (Sheldrick, 2008)'
_computing_structure_refinement 'SHELXL97 (Sheldrick, 2008)'
_computing_structure_solution 'SHELXS97 (Sheldrick, 2008)'
_diffrn_ambient_temperature 294(2)
_diffrn_measured_fraction_theta_full 0.989
_diffrn_measured_fraction_theta_max 0.989
_diffrn_measurement_device_type 'Bruker SMART-CCD area-detector'
_diffrn_measurement_method '\f and \w'
_diffrn_radiation_monochromator graphite
_diffrn_radiation_source 'fine-focus sealed tube'
_diffrn_radiation_type MoK\a
_diffrn_radiation_wavelength 0.71073
_diffrn_reflns_av_R_equivalents 0.0391
_diffrn_reflns_av_sigmaI/netI 0.0509
_diffrn_reflns_limit_h_max 15
_diffrn_reflns_limit_h_min -14
_diffrn_reflns_limit_k_max 17
_diffrn_reflns_limit_k_min -17
_diffrn_reflns_limit_l_max 22
_diffrn_reflns_limit_l_min -13
_diffrn_reflns_number 18154
_diffrn_reflns_theta_full 26.47
_diffrn_reflns_theta_max 26.47
_diffrn_reflns_theta_min 1.81
_diffrn_standards_decay_% 0
_diffrn_standards_interval_count 0
_diffrn_standards_interval_time 0
_diffrn_standards_number 0
_exptl_absorpt_coefficient_mu 0.296
_exptl_absorpt_correction_T_max 0.943
_exptl_absorpt_correction_T_min 0.912
_exptl_absorpt_correction_type multi-scan
_exptl_absorpt_process_details '(SADABS; Sheldrick, 1996)'
_exptl_crystal_colour colourless
_exptl_crystal_density_diffrn 1.265
_exptl_crystal_density_method 'not measured'
_exptl_crystal_description block
_exptl_crystal_F_000 1272
_exptl_crystal_size_max 0.26
_exptl_crystal_size_mid 0.24
_exptl_crystal_size_min 0.20
_refine_diff_density_max 0.168
_refine_diff_density_min -0.184
_refine_ls_abs_structure_details 'Flack (1983), 2828 Friedel pairs'
_refine_ls_abs_structure_Flack -0.04(6)
_refine_ls_extinction_method none
_refine_ls_goodness_of_fit_ref 0.994
_refine_ls_hydrogen_treatment mixed
_refine_ls_matrix_type full
_refine_ls_number_constraints 0
_refine_ls_number_parameters 402
_refine_ls_number_reflns 6435
_refine_ls_number_restraints 70
_refine_ls_restrained_S_all 0.998
_refine_ls_R_factor_all 0.0852
_refine_ls_R_factor_gt 0.0391
_refine_ls_shift/su_max 0.003
_refine_ls_shift/su_mean 0.000
_refine_ls_structure_factor_coef Fsqd
_refine_ls_weighting_details 'calc w=1/[\s^2^(Fo^2^)+(0.0457P)^2^] where P=(Fo^2^+2Fc^2^)/3'
_refine_ls_weighting_scheme calc
_refine_ls_wR_factor_gt 0.0803
_refine_ls_wR_factor_ref 0.0957
_reflns_number_gt 4010
_reflns_number_total 6435
_reflns_threshold_expression I>2\s(I)
_cod_data_source_file bh2318.cif
_cod_data_source_block I
_cod_original_cell_volume 3150.7(14)
_cod_database_code 2228210
_cod_database_fobs_code 2228210

loop_
_symmetry_equiv_pos_as_xyz
'x, y, z'
'-x+1/2, -y, z+1/2'
'-x, y+1/2, -z+1/2'
'x+1/2, -y+1/2, -z'

loop_
_atom_site_type_symbol
_atom_site_label
_atom_site_fract_x
_atom_site_fract_y
_atom_site_fract_z
_atom_site_U_iso_or_equiv
_atom_site_adp_type
_atom_site_calc_flag
_atom_site_refinement_flags
_atom_site_occupancy
_atom_site_disorder_assembly
_atom_site_disorder_group
Cl Cl1 0.41386(6) 0.37358(5) 0.48307(4) 0.0722(2) Uani d . 1 . .
S S2 0.77423(6) 0.77371(5) 0.58832(4) 0.04884(18) Uani d . 1 . .
O O1 0.60127(19) 0.69806(14) 0.40519(11) 0.0766(6) Uani d . 1 . .
O O2 0.62818(19) 0.55299(14) 0.36419(11) 0.0779(7) Uani d . 1 . .
O O3 0.65698(14) 0.75282(13) 0.58489(10) 0.0617(5) Uani d . 1 . .
O O4 0.83735(15) 0.72491(13) 0.53212(9) 0.0610(5) Uani d . 1 . .
O O5 0.79800(15) 0.87314(12) 0.58933(11) 0.0653(5) Uani d . 1 . .
O O6 0.6787(2) 0.60281(18) 0.75506(17) 0.1049(9) Uani d . 1 . .
N N1 0.4941(2) 0.64436(14) 0.52533(12) 0.0421(5) Uani d . 1 . .
S S1 0.40689(11) 0.62354(14) 0.78089(8) 0.0841(6) Uani d PDU 0.798(4) A 1
C C1 0.2895(5) 0.5925(5) 0.8266(3) 0.0692(18) Uani d PDU 0.798(4) A 1
H H1 0.2888 0.5652 0.8727 0.083 Uiso calc PR 0.798(4) A 1
C C2 0.1991(5) 0.6124(5) 0.7880(3) 0.0622(16) Uani d PDU 0.798(4) A 1
H H2 0.1275 0.6025 0.8047 0.075 Uiso calc PR 0.798(4) A 1
C C3 0.2257(5) 0.6518(10) 0.7158(5) 0.0578(19) Uani d PDU 0.798(4) A 1
H H3 0.1731 0.6706 0.6819 0.069 Uiso calc PR 0.798(4) A 1
C C4 0.3347(2) 0.65728(18) 0.70495(14) 0.0510(7) Uani d PD 0.798(4) A 1
S S1' 0.1970(7) 0.6383(13) 0.7155(7) 0.082(3) Uani d PDU 0.202(4) A 2
C C1' 0.2174(16) 0.594(2) 0.8011(11) 0.058(8) Uani d PDU 0.202(4) A 2
H H1' 0.1667 0.5567 0.8258 0.069 Uiso calc PR 0.202(4) A 2
C C2' 0.3154(17) 0.6201(16) 0.8281(7) 0.050(6) Uani d PDU 0.202(4) A 2
H H2' 0.3368 0.6123 0.8765 0.060 Uiso calc PR 0.202(4) A 2
C C3' 0.3863(12) 0.6634(16) 0.7701(6) 0.077(8) Uani d PDU 0.202(4) A 2
H H3' 0.4553 0.6904 0.7777 0.092 Uiso calc PR 0.202(4) A 2
C C4' 0.3347(2) 0.65728(18) 0.70495(14) 0.0510(7) Uani d PD 0.202(4) A 2
C C5 0.3906(2) 0.69093(18) 0.63647(15) 0.0569(7) Uani d . 1 . .
H H5A 0.4520 0.7316 0.6494 0.068 Uiso calc R 1 A 1
H H5B 0.3387 0.7276 0.6079 0.068 Uiso calc R 1 A 1
C C6 0.4329(2) 0.60951(17) 0.59081(14) 0.0534(7) Uani d . 1 A .
H H6A 0.4816 0.5707 0.6202 0.064 Uiso calc R 1 . .
H H6B 0.3712 0.5709 0.5752 0.064 Uiso calc R 1 . .
C C7 0.5266(2) 0.56885(16) 0.47250(14) 0.0444(6) Uani d . 1 . .
H H7 0.4588 0.5425 0.4517 0.053 Uiso calc R 1 . .
C C8 0.5905(2) 0.61535(19) 0.41131(14) 0.0496(6) Uani d . 1 . .
C C9 0.6918(3) 0.5885(2) 0.30261(18) 0.0890(12) Uani d . 1 . .
H H9A 0.6464 0.6296 0.2738 0.133 Uiso calc R 1 . .
H H9B 0.7162 0.5367 0.2731 0.133 Uiso calc R 1 . .
H H9C 0.7548 0.6226 0.3203 0.133 Uiso calc R 1 . .
C C10 0.5895(2) 0.48914(16) 0.50914(14) 0.0430(6) Uani d . 1 . .
C C11 0.6942(2) 0.50530(19) 0.53687(16) 0.0614(8) Uani d . 1 . .
H H11 0.7251 0.5650 0.5332 0.074 Uiso calc R 1 . .
C C12 0.7536(3) 0.4337(2) 0.56997(18) 0.0763(10) Uani d . 1 . .
H H12 0.8237 0.4456 0.5886 0.092 Uiso calc R 1 . .
C C13 0.7088(3) 0.3454(2) 0.5751(2) 0.0829(10) Uani d . 1 . .
H H13 0.7489 0.2975 0.5974 0.100 Uiso calc R 1 . .
C C14 0.6057(3) 0.3269(2) 0.54794(18) 0.0684(9) Uani d . 1 . .
H H14 0.5760 0.2666 0.5513 0.082 Uiso calc R 1 . .
C C15 0.5459(2) 0.39861(18) 0.51539(14) 0.0506(7) Uani d . 1 . .
C C16 0.8220(2) 0.7252(2) 0.67130(14) 0.0610(7) Uani d . 1 . .
H H16A 0.8147 0.6573 0.6679 0.073 Uiso calc R 1 . .
H H16B 0.9004 0.7388 0.6750 0.073 Uiso calc R 1 . .
C C17 0.7675(2) 0.75628(18) 0.74299(13) 0.0502(7) Uani d . 1 . .
C C18 0.6771(3) 0.8337(2) 0.74243(16) 0.0683(9) Uani d . 1 . .
H H18A 0.6980 0.8854 0.7107 0.082 Uiso calc R 1 . .
H H18B 0.6068 0.8084 0.7262 0.082 Uiso calc R 1 . .
C C19 0.6703(3) 0.8666(3) 0.82296(18) 0.0803(10) Uani d . 1 . .
H H19A 0.6923 0.9319 0.8279 0.096 Uiso calc R 1 . .
H H19B 0.5963 0.8587 0.8423 0.096 Uiso calc R 1 . .
C C20 0.7528(3) 0.8007(3) 0.86121(17) 0.0772(10) Uani d . 1 . .
H H20 0.7777 0.8227 0.9092 0.093 Uiso calc R 1 . .
C C21 0.8457(2) 0.7907(2) 0.80388(15) 0.0661(8) Uani d . 1 . .
C C22 0.9343(3) 0.7182(3) 0.8242(2) 0.1106(14) Uani d . 1 . .
H H22A 0.9014 0.6568 0.8268 0.166 Uiso calc R 1 . .
H H22B 0.9657 0.7341 0.8707 0.166 Uiso calc R 1 . .
H H22C 0.9913 0.7182 0.7877 0.166 Uiso calc R 1 . .
C C23 0.9031(3) 0.8840(3) 0.7847(2) 0.1080(13) Uani d . 1 . .
H H23A 0.9479 0.9039 0.8250 0.162 Uiso calc R 1 . .
H H23B 0.8483 0.9311 0.7746 0.162 Uiso calc R 1 . .
H H23C 0.9488 0.8753 0.7424 0.162 Uiso calc R 1 . .
C C24 0.7097(3) 0.6759(3) 0.7821(2) 0.0713(8) Uani d . 1 . .
C C25 0.7012(3) 0.7047(3) 0.86146(19) 0.0928(11) Uani d . 1 . .
H H25A 0.6247 0.7072 0.8773 0.111 Uiso calc R 1 . .
H H25B 0.7417 0.6617 0.8927 0.111 Uiso calc R 1 . .
O O7 0.5385(3) 1.09004(19) 0.51597(19) 0.1357(12) Uani d . 1 . .
C C26 0.5766(4) 0.9442(3) 0.4603(2) 0.1191(15) Uani d . 1 . .
H H26A 0.5182 0.9098 0.4369 0.179 Uiso calc R 1 . .
H H26B 0.6277 0.9008 0.4821 0.179 Uiso calc R 1 . .
H H26C 0.6145 0.9819 0.4248 0.179 Uiso calc R 1 . .
C C27 0.5296(3) 1.0056(2) 0.5173(2) 0.0789(10) Uani d . 1 . .
C C28 0.4691(3) 0.9580(3) 0.5765(2) 0.0971(12) Uani d . 1 . .
H H28A 0.4356 1.0042 0.6077 0.146 Uiso calc R 1 . .
H H28B 0.5195 0.9202 0.6045 0.146 Uiso calc R 1 . .
H H28C 0.4127 0.9184 0.5560 0.146 Uiso calc R 1 . .
H H1A 0.451(2) 0.6847(18) 0.5023(14) 0.051(8) Uiso d . 1 . .
H H1B 0.558(3) 0.676(2) 0.5390(16) 0.074(10) Uiso d . 1 . .

loop_
_atom_site_aniso_label
_atom_site_aniso_U_11
_atom_site_aniso_U_22
_atom_site_aniso_U_33
_atom_site_aniso_U_12
_atom_site_aniso_U_13
_atom_site_aniso_U_23
Cl1 0.0766(5) 0.0706(5) 0.0693(5) -0.0249(4) 0.0075(4) -0.0046(4)
S2 0.0504(4) 0.0544(4) 0.0417(4) -0.0062(3) 0.0027(3) -0.0028(3)
O1 0.1156(17) 0.0536(12) 0.0607(13) -0.0068(11) 0.0315(13) 0.0019(10)
O2 0.1170(17) 0.0568(12) 0.0599(13) 0.0153(12) 0.0358(13) 0.0003(11)
O3 0.0508(10) 0.0817(14) 0.0527(11) -0.0132(10) 0.0003(10) -0.0086(11)
O4 0.0678(11) 0.0693(11) 0.0459(10) -0.0107(10) 0.0147(10) -0.0115(10)
O5 0.0747(12) 0.0535(11) 0.0677(12) -0.0128(10) 0.0109(11) -0.0007(10)
O6 0.0981(19) 0.0734(16) 0.143(3) -0.0087(14) 0.0256(17) -0.0057(16)
N1 0.0442(13) 0.0422(12) 0.0399(13) 0.0020(11) 0.0032(11) 0.0029(11)
S1 0.0663(8) 0.1282(14) 0.0576(7) 0.0092(9) -0.0056(6) 0.0178(8)
C1 0.079(4) 0.076(5) 0.052(3) -0.006(3) 0.004(3) 0.015(2)
C2 0.060(3) 0.067(3) 0.060(3) 0.022(3) 0.019(2) 0.018(3)
C3 0.056(4) 0.068(4) 0.049(3) -0.010(4) 0.003(3) 0.023(2)
C4 0.0581(18) 0.0524(16) 0.0424(17) 0.0046(13) 0.0077(14) -0.0041(13)
S1' 0.065(4) 0.096(7) 0.086(5) -0.005(4) 0.023(3) 0.018(4)
C1' 0.056(11) 0.063(11) 0.054(10) -0.006(8) -0.002(8) 0.010(7)
C2' 0.063(9) 0.050(10) 0.036(8) -0.025(7) -0.002(7) 0.001(6)
C3' 0.071(11) 0.094(11) 0.065(11) 0.019(8) 0.017(8) 0.028(8)
C4' 0.0581(18) 0.0524(16) 0.0424(17) 0.0046(13) 0.0077(14) -0.0041(13)
C5 0.0706(19) 0.0489(16) 0.0512(17) 0.0003(14) 0.0159(15) -0.0015(13)
C6 0.0604(16) 0.0541(15) 0.0456(15) -0.0022(13) 0.0114(14) 0.0070(14)
C7 0.0494(15) 0.0435(14) 0.0402(14) -0.0003(11) 0.0014(13) -0.0018(13)
C8 0.0573(15) 0.0470(16) 0.0443(15) 0.0071(13) 0.0043(14) 0.0038(14)
C9 0.114(3) 0.090(2) 0.063(2) 0.024(2) 0.040(2) 0.0068(19)
C10 0.0486(15) 0.0442(14) 0.0363(14) 0.0024(12) 0.0067(13) 0.0012(11)
C11 0.0599(18) 0.0531(16) 0.071(2) 0.0039(14) -0.0038(16) 0.0038(15)
C12 0.066(2) 0.077(2) 0.086(2) 0.0147(17) -0.0086(17) 0.0120(19)
C13 0.095(3) 0.069(2) 0.085(2) 0.029(2) 0.008(2) 0.0193(18)
C14 0.088(2) 0.0448(16) 0.072(2) 0.0057(17) 0.0225(19) 0.0111(15)
C15 0.0631(17) 0.0475(15) 0.0412(15) -0.0047(13) 0.0167(14) -0.0008(13)
C16 0.0644(17) 0.0670(18) 0.0516(16) 0.0198(15) 0.0014(14) -0.0017(16)
C17 0.0508(14) 0.0588(16) 0.0410(14) 0.0080(13) 0.0049(13) 0.0004(12)
C18 0.074(2) 0.082(2) 0.0488(18) 0.0280(17) 0.0007(15) -0.0035(15)
C19 0.081(2) 0.094(2) 0.067(2) 0.018(2) 0.0122(19) -0.019(2)
C20 0.080(2) 0.110(3) 0.0417(16) 0.009(2) 0.0022(16) -0.0083(18)
C21 0.0567(17) 0.095(2) 0.0466(17) 0.0077(18) 0.0010(15) -0.0069(17)
C22 0.079(2) 0.181(4) 0.072(2) 0.048(3) -0.018(2) 0.004(3)
C23 0.085(2) 0.124(3) 0.115(3) -0.023(3) 0.015(3) -0.036(3)
C24 0.0628(19) 0.074(2) 0.077(2) 0.0079(18) 0.0106(19) 0.0023(19)
C25 0.093(3) 0.119(3) 0.067(2) 0.017(2) 0.023(2) 0.021(2)
O7 0.187(3) 0.0668(16) 0.153(3) -0.0252(18) -0.005(3) 0.0062(18)
C26 0.156(4) 0.107(3) 0.095(3) 0.026(3) 0.020(3) 0.021(3)
C27 0.088(2) 0.065(2) 0.084(3) -0.0090(19) -0.024(2) 0.005(2)
C28 0.115(3) 0.087(2) 0.090(3) -0.009(2) -0.008(2) -0.007(2)

loop_
_atom_type_symbol
_atom_type_description
_atom_type_scat_dispersion_real
_atom_type_scat_dispersion_imag
_atom_type_scat_source
C C 0.0033 0.0016 'International Tables Vol C Tables 4.2.6.8 and 6.1.1.4'
H H 0.0000 0.0000 'International Tables Vol C Tables 4.2.6.8 and 6.1.1.4'
N N 0.0061 0.0033 'International Tables Vol C Tables 4.2.6.8 and 6.1.1.4'
O O 0.0106 0.0060 'International Tables Vol C Tables 4.2.6.8 and 6.1.1.4'
S S 0.1246 0.1234 'International Tables Vol C Tables 4.2.6.8 and 6.1.1.4'
Cl Cl 0.1484 0.1585 'International Tables Vol C Tables 4.2.6.8 and 6.1.1.4'

loop_
_geom_angle_atom_site_label_1
_geom_angle_atom_site_label_2
_geom_angle_atom_site_label_3
_geom_angle_site_symmetry_1
_geom_angle_site_symmetry_3
_geom_angle
_geom_angle_publ_flag
O5 S2 O3 . . 113.33(12) ?
O5 S2 O4 . . 111.76(11) ?
O3 S2 O4 . . 112.61(11) ?
O5 S2 C16 . . 107.82(14) ?
O3 S2 C16 . . 106.12(13) ?
O4 S2 C16 . . 104.52(12) ?
C8 O2 C9 . . 117.2(2) ?
C6 N1 C7 . . 114.31(19) ?
C6 N1 H1A . . 107.9(16) ?
C7 N1 H1A . . 108.2(16) ?
C6 N1 H1B . . 111.0(18) ?
C7 N1 H1B . . 107.8(17) ?
H1A N1 H1B . . 107(2) ?
C1 S1 C4 . . 92.6(2) ?
C2 C1 S1 . . 111.6(4) ?
C2 C1 H1 . . 124.2 ?
S1 C1 H1 . . 124.2 ?
C1 C2 C3 . . 112.2(4) ?
C1 C2 H2 . . 123.9 ?
C3 C2 H2 . . 123.9 ?
C4 C3 C2 . . 111.9(5) ?
C4 C3 H3 . . 124.1 ?
C2 C3 H3 . . 124.1 ?
C3 C4 C5 . . 126.0(4) ?
C3 C4 S1 . . 111.5(4) ?
C5 C4 S1 . . 122.5(2) ?
C2' C1' S1' . . 111.5(9) ?
C2' C1' H1' . . 124.2 ?
S1' C1' H1' . . 124.2 ?
C1' C2' C3' . . 110.9(8) ?
C1' C2' H2' . . 124.5 ?
C3' C2' H2' . . 124.5 ?
C2' C3' H3' . . 125.2 ?
C4 C5 C6 . . 111.7(2) ?
C4 C5 H5A . . 109.3 ?
C6 C5 H5A . . 109.3 ?
C4 C5 H5B . . 109.3 ?
C6 C5 H5B . . 109.3 ?
H5A C5 H5B . . 107.9 ?
N1 C6 C5 . . 111.0(2) ?
N1 C6 H6A . . 109.4 ?
C5 C6 H6A . . 109.4 ?
N1 C6 H6B . . 109.4 ?
C5 C6 H6B . . 109.4 ?
H6A C6 H6B . . 108.0 ?
N1 C7 C8 . . 107.46(19) ?
N1 C7 C10 . . 112.3(2) ?
C8 C7 C10 . . 113.4(2) ?
N1 C7 H7 . . 107.8 ?
C8 C7 H7 . . 107.8 ?
C10 C7 H7 . . 107.8 ?
O1 C8 O2 . . 124.4(3) ?
O1 C8 C7 . . 123.9(2) ?
O2 C8 C7 . . 111.6(2) ?
O2 C9 H9A . . 109.5 ?
O2 C9 H9B . . 109.5 ?
H9A C9 H9B . . 109.5 ?
O2 C9 H9C . . 109.5 ?
H9A C9 H9C . . 109.5 ?
H9B C9 H9C . . 109.5 ?
C11 C10 C15 . . 117.9(2) ?
C11 C10 C7 . . 119.8(2) ?
C15 C10 C7 . . 122.3(2) ?
C10 C11 C12 . . 120.9(3) ?
C10 C11 H11 . . 119.5 ?
C12 C11 H11 . . 119.5 ?
C13 C12 C11 . . 119.8(3) ?
C13 C12 H12 . . 120.1 ?
C11 C12 H12 . . 120.1 ?
C14 C13 C12 . . 120.8(3) ?
C14 C13 H13 . . 119.6 ?
C12 C13 H13 . . 119.6 ?
C13 C14 C15 . . 119.4(3) ?
C13 C14 H14 . . 120.3 ?
C15 C14 H14 . . 120.3 ?
C14 C15 C10 . . 121.1(3) ?
C14 C15 Cl1 . . 118.4(2) ?
C10 C15 Cl1 . . 120.5(2) ?
C17 C16 S2 . . 118.91(18) ?
C17 C16 H16A . . 107.6 ?
S2 C16 H16A . . 107.6 ?
C17 C16 H16B . . 107.6 ?
S2 C16 H16B . . 107.6 ?
H16A C16 H16B . . 107.0 ?
C24 C17 C16 . . 112.7(2) ?
C24 C17 C21 . . 100.4(2) ?
C16 C17 C21 . . 116.5(2) ?
C24 C17 C18 . . 102.2(2) ?
C16 C17 C18 . . 120.1(2) ?
C21 C17 C18 . . 102.2(2) ?
C19 C18 C17 . . 104.2(2) ?
C19 C18 H18A . . 110.9 ?
C17 C18 H18A . . 110.9 ?
C19 C18 H18B . . 110.9 ?
C17 C18 H18B . . 110.9 ?
H18A C18 H18B . . 108.9 ?
C20 C19 C18 . . 102.5(2) ?
C20 C19 H19A . . 111.3 ?
C18 C19 H19A . . 111.3 ?
C20 C19 H19B . . 111.3 ?
C18 C19 H19B . . 111.3 ?
H19A C19 H19B . . 109.2 ?
C25 C20 C19 . . 106.6(3) ?
C25 C20 C21 . . 102.8(3) ?
C19 C20 C21 . . 102.6(3) ?
C25 C20 H20 . . 114.5 ?
C19 C20 H20 . . 114.5 ?
C21 C20 H20 . . 114.5 ?
C22 C21 C23 . . 108.6(3) ?
C22 C21 C17 . . 113.0(3) ?
C23 C21 C17 . . 112.7(3) ?
C22 C21 C20 . . 113.9(3) ?
C23 C21 C20 . . 113.9(3) ?
C17 C21 C20 . . 94.3(2) ?
C21 C22 H22A . . 109.5 ?
C21 C22 H22B . . 109.5 ?
H22A C22 H22B . . 109.5 ?
C21 C22 H22C . . 109.5 ?
H22A C22 H22C . . 109.5 ?
H22B C22 H22C . . 109.5 ?
C21 C23 H23A . . 109.5 ?
C21 C23 H23B . . 109.5 ?
H23A C23 H23B . . 109.5 ?
C21 C23 H23C . . 109.5 ?
H23A C23 H23C . . 109.5 ?
H23B C23 H23C . . 109.5 ?
O6 C24 C25 . . 127.1(4) ?
O6 C24 C17 . . 126.5(3) ?
C25 C24 C17 . . 106.4(3) ?
C20 C25 C24 . . 102.3(3) ?
C20 C25 H25A . . 111.3 ?
C24 C25 H25A . . 111.3 ?
C20 C25 H25B . . 111.3 ?
C24 C25 H25B . . 111.3 ?
H25A C25 H25B . . 109.2 ?
C27 C26 H26A . . 109.5 ?
C27 C26 H26B . . 109.5 ?
H26A C26 H26B . . 109.5 ?
C27 C26 H26C . . 109.5 ?
H26A C26 H26C . . 109.5 ?
H26B C26 H26C . . 109.5 ?
O7 C27 C26 . . 122.7(4) ?
O7 C27 C28 . . 121.0(4) ?
C26 C27 C28 . . 116.2(3) ?
C27 C28 H28A . . 109.5 ?
C27 C28 H28B . . 109.5 ?
H28A C28 H28B . . 109.5 ?
C27 C28 H28C . . 109.5 ?
H28A C28 H28C . . 109.5 ?
H28B C28 H28C . . 109.5 ?

loop_
_geom_bond_atom_site_label_1
_geom_bond_atom_site_label_2
_geom_bond_site_symmetry_2
_geom_bond_distance
_geom_bond_publ_flag
Cl1 C15 . 1.741(3) ?
S2 O5 . 1.4418(18) ?
S2 O3 . 1.4510(18) ?
S2 O4 . 1.4577(18) ?
S2 C16 . 1.767(3) ?
O1 C8 . 1.188(3) ?
O2 C8 . 1.319(3) ?
O2 C9 . 1.456(4) ?
O6 C24 . 1.210(4) ?
N1 C6 . 1.494(3) ?
N1 C7 . 1.498(3) ?
N1 H1A . 0.88(3) ?
N1 H1B . 0.93(3) ?
S1 C1 . 1.706(5) ?
S1 C4 . 1.712(3) ?
C1 C2 . 1.333(6) ?
C1 H1 . 0.9300 ?
C2 C3 . 1.472(7) ?
C2 H2 . 0.9300 ?
C3 C4 . 1.335(7) ?
C3 H3 . 0.9300 ?
C4 C5 . 1.504(4) ?
S1' C1' . 1.709(10) ?
C1' C2' . 1.338(9) ?
C1' H1' . 0.9300 ?
C2' C3' . 1.499(9) ?
C2' H2' . 0.9300 ?
C3' H3' . 0.9300 ?
C5 C6 . 1.517(4) ?
C5 H5A . 0.9700 ?
C5 H5B . 0.9700 ?
C6 H6A . 0.9700 ?
C6 H6B . 0.9700 ?
C7 C8 . 1.514(3) ?
C7 C10 . 1.521(3) ?
C7 H7 . 0.9800 ?
C9 H9A . 0.9600 ?
C9 H9B . 0.9600 ?
C9 H9C . 0.9600 ?
C10 C11 . 1.385(3) ?
C10 C15 . 1.395(3) ?
C11 C12 . 1.385(4) ?
C11 H11 . 0.9300 ?
C12 C13 . 1.370(4) ?
C12 H12 . 0.9300 ?
C13 C14 . 1.369(5) ?
C13 H13 . 0.9300 ?
C14 C15 . 1.385(4) ?
C14 H14 . 0.9300 ?
C16 C17 . 1.535(4) ?
C16 H16A . 0.9700 ?
C16 H16B . 0.9700 ?
C17 C24 . 1.519(4) ?
C17 C21 . 1.543(4) ?
C17 C18 . 1.552(4) ?
C18 C19 . 1.550(4) ?
C18 H18A . 0.9700 ?
C18 H18B . 0.9700 ?
C19 C20 . 1.537(4) ?
C19 H19A . 0.9700 ?
C19 H19B . 0.9700 ?
C20 C25 . 1.501(5) ?
C20 C21 . 1.546(4) ?
C20 H20 . 0.9800 ?
C21 C22 . 1.533(4) ?
C21 C23 . 1.537(5) ?
C22 H22A . 0.9600 ?
C22 H22B . 0.9600 ?
C22 H22C . 0.9600 ?
C23 H23A . 0.9600 ?
C23 H23B . 0.9600 ?
C23 H23C . 0.9600 ?
C24 C25 . 1.515(5) ?
C25 H25A . 0.9700 ?
C25 H25B . 0.9700 ?
O7 C27 . 1.205(4) ?
C26 C27 . 1.474(5) ?
C26 H26A . 0.9600 ?
C26 H26B . 0.9600 ?
C26 H26C . 0.9600 ?
C27 C28 . 1.474(5) ?
C28 H28A . 0.9600 ?
C28 H28B . 0.9600 ?
C28 H28C . 0.9600 ?

loop_
_geom_hbond_atom_site_label_D
_geom_hbond_atom_site_label_H
_geom_hbond_atom_site_label_A
_geom_hbond_site_symmetry_A
_geom_hbond_distance_DH
_geom_hbond_distance_HA
_geom_hbond_distance_DA
_geom_hbond_angle_DHA
_geom_hbond_publ_flag
N1 H1B O3 . 0.93(3) 1.82(3) 2.729(3) 164(3) yes
N1 H1A O5 4_466 0.88(3) 2.63(2) 3.180(3) 121.1(19) yes
N1 H1A O4 4_466 0.88(3) 1.99(3) 2.856(3) 169(2) yes

loop_
_geom_torsion_atom_site_label_1
_geom_torsion_atom_site_label_2
_geom_torsion_atom_site_label_3
_geom_torsion_atom_site_label_4
_geom_torsion_site_symmetry_1
_geom_torsion_site_symmetry_2
_geom_torsion_site_symmetry_3
_geom_torsion_site_symmetry_4
_geom_torsion
_geom_torsion_publ_flag
C4 S1 C1 C2 . . . . -3.8(6) ?
S1 C1 C2 C3 . . . . 2.3(10) ?
C1 C2 C3 C4 . . . . 1.0(13) ?
C2 C3 C4 C5 . . . . 177.8(6) ?
C2 C3 C4 S1 . . . . -3.8(12) ?
C1 S1 C4 C3 . . . . 4.4(8) ?
C1 S1 C4 C5 . . . . -177.1(3) ?
S1' C1' C2' C3' . . . . -11(3) ?
C3 C4 C5 C6 . . . . -101.8(8) ?
S1 C4 C5 C6 . . . . 80.0(3) ?
C7 N1 C6 C5 . . . . -172.8(2) ?
C4 C5 C6 N1 . . . . -176.6(2) ?
C6 N1 C7 C8 . . . . -178.2(2) ?
C6 N1 C7 C10 . . . . -52.8(3) ?
C9 O2 C8 O1 . . . . 3.1(4) ?
C9 O2 C8 C7 . . . . -179.7(2) ?
N1 C7 C8 O1 . . . . -6.6(4) ?
C10 C7 C8 O1 . . . . -131.3(3) ?
N1 C7 C8 O2 . . . . 176.3(2) ?
C10 C7 C8 O2 . . . . 51.6(3) ?
N1 C7 C10 C11 . . . . -67.7(3) ?
C8 C7 C10 C11 . . . . 54.3(3) ?
N1 C7 C10 C15 . . . . 113.0(3) ?
C8 C7 C10 C15 . . . . -124.9(3) ?
C15 C10 C11 C12 . . . . -0.2(4) ?
C7 C10 C11 C12 . . . . -179.5(3) ?
C10 C11 C12 C13 . . . . 0.4(5) ?
C11 C12 C13 C14 . . . . 0.0(5) ?
C12 C13 C14 C15 . . . . -0.5(5) ?
C13 C14 C15 C10 . . . . 0.7(4) ?
C13 C14 C15 Cl1 . . . . -178.6(2) ?
C11 C10 C15 C14 . . . . -0.4(4) ?
C7 C10 C15 C14 . . . . 178.9(2) ?
C11 C10 C15 Cl1 . . . . 179.0(2) ?
C7 C10 C15 Cl1 . . . . -1.8(3) ?
O5 S2 C16 C17 . . . . 64.8(2) ?
O3 S2 C16 C17 . . . . -57.0(2) ?
O4 S2 C16 C17 . . . . -176.2(2) ?
S2 C16 C17 C24 . . . . 116.6(3) ?
S2 C16 C17 C21 . . . . -128.1(2) ?
S2 C16 C17 C18 . . . . -3.8(4) ?
C24 C17 C18 C19 . . . . 71.6(3) ?
C16 C17 C18 C19 . . . . -162.9(3) ?
C21 C17 C18 C19 . . . . -32.0(3) ?
C17 C18 C19 C20 . . . . -3.0(3) ?
C18 C19 C20 C25 . . . . -70.6(3) ?
C18 C19 C20 C21 . . . . 37.0(3) ?
C24 C17 C21 C22 . . . . 66.0(3) ?
C16 C17 C21 C22 . . . . -55.9(4) ?
C18 C17 C21 C22 . . . . 171.1(3) ?
C24 C17 C21 C23 . . . . -170.4(2) ?
C16 C17 C21 C23 . . . . 67.7(3) ?
C18 C17 C21 C23 . . . . -65.3(3) ?
C24 C17 C21 C20 . . . . -52.2(3) ?
C16 C17 C21 C20 . . . . -174.2(2) ?
C18 C17 C21 C20 . . . . 52.8(3) ?
C25 C20 C21 C22 . . . . -62.5(4) ?
C19 C20 C21 C22 . . . . -173.0(3) ?
C25 C20 C21 C23 . . . . 172.1(3) ?
C19 C20 C21 C23 . . . . 61.6(4) ?
C25 C20 C21 C17 . . . . 55.0(3) ?
C19 C20 C21 C17 . . . . -55.5(3) ?
C16 C17 C24 O6 . . . . -20.7(4) ?
C21 C17 C24 O6 . . . . -145.4(3) ?
C18 C17 C24 O6 . . . . 109.5(3) ?
C16 C17 C24 C25 . . . . 157.9(3) ?
C21 C17 C24 C25 . . . . 33.2(3) ?
C18 C17 C24 C25 . . . . -71.8(3) ?
C19 C20 C25 C24 . . . . 71.9(3) ?
C21 C20 C25 C24 . . . . -35.6(3) ?
O6 C24 C25 C20 . . . . 179.9(3) ?
C17 C24 C25 C20 . . . . 1.3(3) ?
